data_9001176
loop_
_publ_author_name
'Kampf, A. R.'
'Ross, C. R.'

_publ_section_title
;End-member villyaellenite from Mapimi, Durango, Mexico: Descriptive
 mineralogy, crystal structure, and implications for the ordering of Mn and Ca
 in type villyaellenite Note: refinition of villyaellenite and introduction of
 miguelromeroite results in a name change for this structure refinement
 Locality: Mapimi, Durango, Mexico
;
_journal_name_full 'American Mineralogist'
_journal_page_first 1172
_journal_page_last 1178
_journal_volume 73
_journal_year 1988
_chemical_formula_sum 'As4 Ca0.08 H10 Mn4.57 O20 Zn0.32'
_chemical_name_mineral Miguelromeroite
_space_group_IT_number 15
_symmetry_space_group_name_Hall '-C 2yc'
_symmetry_space_group_name_H-M 'C 1 2/c 1'
_cell_angle_alpha 90
_cell_angle_beta 96.238
_cell_angle_gamma 90
_cell_formula_units_Z 4
_cell_length_a 18.015
_cell_length_b 9.261
_cell_length_c 9.770
_cell_volume 1620.346
_database_code_amcsd 0001199
_exptl_crystal_density_diffrn 3.710
_cod_depositor_comments
;
    Adding explicit atom types (via _atom_site_type_symbol tag). Marking
    atoms 'O-H', 'Wat1' and 'Wat2' as oxygen atoms having 1, 2 and 2
    hydrogens (respectively).

    Andrius Merkys
    2014-07-30
;
_cod_original_formula_sum 'Mn4.57 Zn.32 Ca.08 As4 O20 H10'
_cod_database_code 9001176

loop_
_symmetry_equiv_pos_as_xyz
x,y,z
1/2+x,1/2+y,z
x,-y,1/2+z
1/2+x,1/2-y,1/2+z
-x,y,1/2-z
1/2-x,1/2+y,1/2-z
-x,-y,-z
1/2-x,1/2-y,-z

loop_
_atom_site_aniso_label
_atom_site_aniso_U_11
_atom_site_aniso_U_22
_atom_site_aniso_U_33
_atom_site_aniso_U_12
_atom_site_aniso_U_13
_atom_site_aniso_U_23
Mn1 0.02100 0.02400 0.00620 0.00000 0.00110 0.00000
Mn2 0.02200 0.02200 0.01700 0.00140 0.00050 0.00090
Zn2 0.02200 0.02200 0.01700 0.00140 0.00050 0.00090
Mn3 0.02180 0.02380 0.01750 -0.00060 0.00150 -0.00210
Ca3 0.02180 0.02380 0.01750 -0.00060 0.00150 -0.00210
As1 0.02180 0.02360 0.01460 0.00070 0.00050 0.00000
As2 0.01980 0.02260 0.01490 -0.00010 0.00010 0.00040
O1 0.02240 0.02700 0.01980 0.00380 0.00010 0.00290
O2 0.02970 0.03540 0.01560 0.00030 0.00030 -0.00220
O3 0.01870 0.04180 0.02630 0.00060 -0.00850 0.00490
O4 0.02440 0.02750 0.00730 -0.00310 0.00280 -0.00020
O5 0.02720 0.02390 0.01930 -0.00410 -0.00260 0.01040
O6 0.02070 0.03170 0.02660 0.00530 0.00020 -0.01340
O7 0.00970 0.03960 0.02980 0.00260 -0.00030 -0.00850
O-H 0.02570 0.04000 0.02940 0.00870 -0.00430 -0.00690
Wat1 0.02450 0.03200 0.02360 0.00050 -0.00390 0.00320
Wat2 0.03930 0.03430 0.02960 0.00110 0.00540 0.00550

loop_
_atom_site_type_symbol
_atom_site_label
_atom_site_fract_x
_atom_site_fract_y
_atom_site_fract_z
_atom_site_occupancy
_atom_site_attached_hydrogens
Mn Mn1 0.50000 0.39430 0.75000 0.97000 0
Mn Mn2 0.31500 0.08740 0.18780 0.84000 0
Zn Zn2 0.31500 0.08740 0.18780 0.16000 0
Mn Mn3 0.32570 0.47130 0.13750 0.96000 0
Ca Ca3 0.32570 0.47130 0.13750 0.04000 0
As As1 0.41680 0.31570 0.41090 1.00000 0
As As2 0.66110 0.23630 0.62390 1.00000 0
O O1 0.42370 0.43600 0.28920 1.00000 0
O O2 0.33890 0.22400 0.36310 1.00000 0
O O3 0.41500 0.39150 0.56570 1.00000 0
O O4 0.66480 0.25740 0.45280 1.00000 0
O O5 0.70690 0.08740 0.67880 1.00000 0
O O6 0.70400 0.37740 0.70460 1.00000 0
O O7 0.57070 0.22760 0.65570 1.00000 0
O O-H 0.48970 0.19810 0.42260 1.00000 1
O Wat1 0.24160 0.42190 0.47020 1.00000 2
O Wat2 0.58350 0.00530 0.83970 1.00000 2

loop_
_cod_changelog_entry_id
_cod_changelog_entry_author
_cod_changelog_entry_date
_cod_changelog_entry_text
1
;cod-tools version 3.10.1
Id: cif_fix_AMCSD_aniso_labels 10200 2024-08-01 14:09:44Z saulius
;
2024-08-02T12:19:58+03:00
;Changed the following '_atom_site_aniso_label' values:
'OH' -> 'O-H'
;
